data_7158560
loop_
_publ_author_name
'Sweet, Jamie S.'
'Wang, Ruichen'
'Manesiotis, Panagiotis'
'Dingwall, Paul'
'Knipe, Peter C.'

_publ_section_title
;
 Atropselective synthesis of N-aryl pyridones via dynamic kinetic
 resolution enabled by non-covalent interactions
;
_journal_name_full 'Organic &amp; Biomolecular Chemistry'
_journal_paper_doi 10.1039/D2OB00177B
_journal_year 2022
_chemical_formula_moiety 'C30 H23 N1 O2'
_chemical_formula_sum 'C30 H23 N O2'
_chemical_formula_weight 429.52
_chemical_melting_point ?
_chemical_name_systematic '4a (racemate)'
_space_group_IT_number 15
_space_group_name_Hall '-I 2ya'
_space_group_name_H-M_alt 'I 1 2/a 1'
_symmetry_cell_setting monoclinic
_symmetry_space_group_name_Hall '-I 2ya'
_symmetry_space_group_name_H-M 'I 1 2/a 1'
_atom_sites_solution_hydrogens difmap
_atom_sites_solution_primary other
_audit_creation_date 2021-11-24
_audit_creation_method CRYSTALS_ver_14.61_build_6999
_audit_update_record
;
2021-11-24 deposited with the CCDC.	2022-02-08 downloaded from the CCDC.
;
_cell_angle_alpha 90
_cell_angle_beta 103.312(3)
_cell_angle_gamma 90
_cell_formula_units_Z 8
_cell_length_a 18.54
_cell_length_b 10.37
_cell_length_c 24.28
_cell_measurement_reflns_used 12877
_cell_measurement_temperature 100
_cell_measurement_theta_max 71
_cell_measurement_theta_min 5
_cell_volume 4542.64(6)
_computing_cell_refinement
; 
 CrysAlisPro (Rigaku Oxford Diffraction, 2017) 
;
_computing_data_collection 'SuperNova, (Oxford Diffraction, 2010)'
_computing_data_reduction
; 
 CrysAlisPro (Rigaku Oxford Diffraction, 2017) 
;
_computing_molecular_graphics 'CAMERON (Watkin et al., 1996)'
_computing_publication_material 'CRYSTALS (Betteridge et al., 2003)'
_computing_structure_refinement 'CRYSTALS (Betteridge et al., 2003)'
_computing_structure_solution 'SHELXT (Sheldrick, 2015)'
_diffrn_ambient_pressure 100
_diffrn_ambient_temperature 100
_diffrn_measured_fraction_theta_full 0.995
_diffrn_measured_fraction_theta_max 0.991
_diffrn_measurement_device Area
_diffrn_measurement_device_type 'Oxford Diffraction SuperNova'
_diffrn_measurement_method \w
_diffrn_radiation_monochromator 'focussing mirrors'
_diffrn_radiation_type 'Cu K\a'
_diffrn_radiation_wavelength 1.54184
_diffrn_reflns_av_R_equivalents 0.019
_diffrn_reflns_av_unetI/netI 0.022
_diffrn_reflns_limit_h_max 21
_diffrn_reflns_limit_h_min -22
_diffrn_reflns_limit_k_max 12
_diffrn_reflns_limit_k_min -12
_diffrn_reflns_limit_l_max 29
_diffrn_reflns_limit_l_min -29
_diffrn_reflns_number 22074
_diffrn_reflns_theta_full 70.006
_diffrn_reflns_theta_max 71.435
_diffrn_reflns_theta_min 3.742
_diffrn_standards_number 0
_exptl_absorpt_coefficient_mu 0.615
_exptl_absorpt_correction_T_max 0.91
_exptl_absorpt_correction_T_min 0.78
_exptl_absorpt_correction_type multi-scan
_exptl_absorpt_process_details
; 
 CrysAlisPro (Rigaku Oxford Diffraction, 2017) 
;
_exptl_crystal_colour clear_pale_yellow
_exptl_crystal_density_diffrn 1.256
_exptl_crystal_density_meas ?
_exptl_crystal_density_method 'not measured'
_exptl_crystal_description block
_exptl_crystal_F_000 1808
_exptl_crystal_recrystallization_method 'Re-crystallisation from solvent: chloroform/hexane'
_exptl_crystal_size_max 0.200
_exptl_crystal_size_mid 0.160
_exptl_crystal_size_min 0.160
_refine_diff_density_max 1.05
_refine_diff_density_min -0.17
_refine_ls_extinction_coef 22(5)
_refine_ls_extinction_method 'Larson (1970), Equation 22'
_refine_ls_goodness_of_fit_ref 0.9959
_refine_ls_hydrogen_treatment constr
_refine_ls_matrix_type full
_refine_ls_number_parameters 299
_refine_ls_number_reflns 4384
_refine_ls_number_restraints 0
_refine_ls_R_factor_all 0.0510
_refine_ls_R_factor_gt 0.0478
_refine_ls_shift/su_max 0.0006152
_refine_ls_shift/su_mean 0.0001351
_refine_ls_structure_factor_coef Fsqd
_refine_ls_weighting_details
;
 Method= Modified Sheldrick 
 w=1/[\s^2^(F^2^) + ( 0.05P)^2^ + 6.21P] 
 ,where P=(max(Fo^2^,0) + 2Fc^2^)/3 
;
_refine_ls_weighting_scheme calc
_refine_ls_wR_factor_all 0.1248
_refine_ls_wR_factor_gt 0.1221
_refine_ls_wR_factor_ref 0.1248
_reflns_limit_h_max 21
_reflns_limit_h_min -22
_reflns_limit_k_max 12
_reflns_limit_k_min 0
_reflns_limit_l_max 29
_reflns_limit_l_min 0
_reflns_number_gt 3995
_reflns_number_total 4384
_reflns_threshold_expression I>2.0\s(I)
_oxford_diffrn_Wilson_B_factor 2.34
_oxford_diffrn_Wilson_scale 0.40
_oxford_refine_ls_r_factor_ref 0.0510
_oxford_refine_ls_scale 2.14(2)
_oxford_reflns_number_all 4384
_oxford_structure_analysis_title 'P:\X-Ray\JS-289 rac\autored\exp_999_autored.'
_cod_data_source_file d2ob00177b2.cif
_cod_data_source_block global
_cod_depositor_comments
;
The following automatic conversions were performed:

data item '_chemical_melting_point' value 'not measured' was changed
to '?' -- the value is undefined or not given.

data item '_exptl_crystal_density_meas' value 'not measured' was
changed to '?' -- the value is perceived as not measured.

Automatic conversion script
Id: cif_fix_values 7556 2019-12-06 15:28:31Z antanas 
;
_cod_original_sg_symbol_H-M 'I 1 2/a 1 '
_cod_original_formula_sum 'C30 H23 N1 O2'
_cod_database_code 7158560
_oxford_refine_reflns_threshold_expression_ref I>-3.0\s(I)

loop_
_symmetry_equiv_pos_as_xyz
x,y,z
-x,-y,-z
x+1/2,y+1/2,z+1/2
-x+1/2,-y+1/2,-z+1/2
-x+1/2,y,-z
x+1/2,-y,z
-x+1,y+1/2,-z+1/2
x+1,-y+1/2,z+1/2

loop_
_atom_site_label
_atom_site_type_symbol
_atom_site_fract_x
_atom_site_fract_y
_atom_site_fract_z
_atom_site_U_iso_or_equiv
_atom_site_occupancy
_atom_site_adp_type
_atom_site_refinement_flags_posn
_atom_site_refinement_flags_adp
_atom_site_refinement_flags_occupancy
_atom_site_disorder_assembly
_atom_site_disorder_group
_atom_site_attached_hydrogens
O1 O 0.38281(7) 0.19909(10) 0.55490(5) 0.0370 1.0000 Uani . . . . . .
O2 O 0.34168(7) 0.30994(11) 0.69459(5) 0.0379 1.0000 Uani . . . . . .
N3 N 0.29177(7) 0.31065(12) 0.58378(5) 0.0272 1.0000 Uani . . . . . .
C30 C 0.38097(8) 0.42501(14) 0.54374(6) 0.0265 1.0000 Uani . . . . . .
C29 C 0.35436(8) 0.30421(14) 0.55994(6) 0.0274 1.0000 Uani . . . . . .
C28 C 0.34682(8) 0.53919(14) 0.54874(6) 0.0263 1.0000 Uani . . . . . .
C27 C 0.27805(8) 0.19782(15) 0.61480(7) 0.0304 1.0000 Uani . . . . . .
C26 C 0.37332(8) 0.66259(15) 0.52969(7) 0.0316 1.0000 Uani . . . . . .
C25 C 0.25651(8) 0.42616(15) 0.58909(6) 0.0287 1.0000 Uani . . . . . .
C1 C 0.28246(8) 0.53785(15) 0.57165(6) 0.0285 1.0000 Uani . . . . . .
C2 C 0.30603(9) 0.19941(16) 0.67323(7) 0.0335 1.0000 Uani . . . . . .
C3 C 0.18743(9) 0.42646(18) 0.61041(7) 0.0364 1.0000 Uani . . . . . .
C4 C 0.41096(9) 0.66542(16) 0.48600(8) 0.0377 1.0000 Uani . . . . . .
C5 C 0.24191(9) 0.09074(17) 0.58806(8) 0.0375 1.0000 Uani . . . . . .
C6 C 0.41173(10) 0.44413(18) 0.76675(7) 0.0385 1.0000 Uani . . . . . .
C7 C 0.36050(10) 0.77883(16) 0.55493(9) 0.0439 1.0000 Uani . . . . . .
C8 C 0.37318(10) 0.31633(18) 0.75425(7) 0.0399 1.0000 Uani . . . . . .
C9 C 0.29593(10) 0.09176(19) 0.70495(8) 0.0433 1.0000 Uani . . . . . .
C10 C 0.12947(9) 0.3406(2) 0.58982(8) 0.0437 1.0000 Uani . . . . . .
C11 C 0.17789(11) 0.5246(2) 0.64727(7) 0.0486 1.0000 Uani . . . . . .
C12 C 0.23187(10) -0.01699(18) 0.61984(8) 0.0444 1.0000 Uani . . . . . .
C13 C 0.25892(10) -0.01463(19) 0.67783(9) 0.0466 1.0000 Uani . . . . . .
C14 C 0.39672(10) 0.54778(19) 0.72973(8) 0.0425 1.0000 Uani . . . . . .
C15 C 0.43291(12) 0.6649(2) 0.74394(9) 0.0504 1.0000 Uani . . . . . .
C16 C 0.43492(10) 0.7817(2) 0.46786(10) 0.0528 1.0000 Uani . . . . . .
C17 C 0.48358(11) 0.6796(2) 0.79475(9) 0.0507 1.0000 Uani . . . . . .
C18 C 0.38424(11) 0.89452(18) 0.53671(11) 0.0584 1.0000 Uani . . . . . .
C19 C 0.49884(12) 0.5770(2) 0.83181(9) 0.0557 1.0000 Uani . . . . . .
C20 C 0.42081(11) 0.89606(19) 0.49333(12) 0.0642 1.0000 Uani . . . . . .
C21 C 0.46356(12) 0.4601(2) 0.81782(8) 0.0539 1.0000 Uani . . . . . .
C22 C 0.06266(10) 0.3551(3) 0.60560(10) 0.0598 1.0000 Uani . . . . . .
C23 C 0.10997(13) 0.5368(3) 0.66271(9) 0.0665 1.0000 Uani . . . . . .
C24 C 0.05277(12) 0.4523(3) 0.64155(10) 0.0713 1.0000 Uani . . . . . .
H301 H 0.4261 0.4223 0.5287 0.0304 1.0000 Uiso R . . . . .
H11 H 0.2550 0.6167 0.5734 0.0358 1.0000 Uiso R . . . . .
H41 H 0.4197 0.5838 0.4679 0.0469 1.0000 Uiso R . . . . .
H51 H 0.2209 0.0924 0.5463 0.0459 1.0000 Uiso R . . . . .
H71 H 0.3363 0.7773 0.5865 0.0557 1.0000 Uiso R . . . . .
H81 H 0.3315 0.3098 0.7751 0.0499 1.0000 Uiso R . . . . .
H82 H 0.4106 0.2429 0.7655 0.0492 1.0000 Uiso R . . . . .
H91 H 0.3144 0.0931 0.7456 0.0522 1.0000 Uiso R . . . . .
H101 H 0.1359 0.2725 0.5628 0.0568 1.0000 Uiso R . . . . .
H111 H 0.2189 0.5839 0.6619 0.0608 1.0000 Uiso R . . . . .
H121 H 0.1997 -0.1013 0.6051 0.0542 1.0000 Uiso R . . . . .
H131 H 0.2517 -0.0914 0.6994 0.0560 1.0000 Uiso R . . . . .
H141 H 0.3610 0.5362 0.6923 0.0526 1.0000 Uiso R . . . . .
H151 H 0.4226 0.7358 0.7175 0.0634 1.0000 Uiso R . . . . .
H161 H 0.4621 0.7818 0.4379 0.0655 1.0000 Uiso R . . . . .
H171 H 0.5094 0.7586 0.8049 0.0619 1.0000 Uiso R . . . . .
H181 H 0.3754 0.9744 0.5541 0.0723 1.0000 Uiso R . . . . .
H191 H 0.5356 0.5862 0.8672 0.0682 1.0000 Uiso R . . . . .
H201 H 0.4376 0.9763 0.4812 0.0760 1.0000 Uiso R . . . . .
H211 H 0.4730 0.3878 0.8443 0.0672 1.0000 Uiso R . . . . .
H221 H 0.0209 0.2974 0.5913 0.0733 1.0000 Uiso R . . . . .
H231 H 0.1043 0.6055 0.6870 0.0791 1.0000 Uiso R . . . . .
H241 H 0.0065 0.4608 0.6522 0.0845 1.0000 Uiso R . . . . .

loop_
_atom_site_aniso_label
_atom_site_aniso_U_11
_atom_site_aniso_U_22
_atom_site_aniso_U_33
_atom_site_aniso_U_23
_atom_site_aniso_U_13
_atom_site_aniso_U_12
O1 0.0421(6) 0.0227(5) 0.0503(7) 0.0019(5) 0.0188(5) 0.0035(5)
O2 0.0421(7) 0.0394(6) 0.0287(6) 0.0044(5) 0.0007(5) -0.0028(5)
N3 0.0259(6) 0.0267(6) 0.0281(6) 0.0027(5) 0.0047(5) -0.0004(5)
C30 0.0250(7) 0.0250(7) 0.0292(7) -0.0008(6) 0.0053(6) -0.0009(6)
C29 0.0274(7) 0.0248(7) 0.0293(7) -0.0003(6) 0.0049(6) 0.0005(6)
C28 0.0249(7) 0.0244(7) 0.0260(7) -0.0021(6) -0.0016(5) -0.0001(6)
C27 0.0248(7) 0.0318(8) 0.0347(8) 0.0060(6) 0.0069(6) 0.0002(6)
C26 0.0240(7) 0.0228(7) 0.0425(9) 0.0005(6) -0.0034(6) -0.0011(6)
C25 0.0248(7) 0.0344(8) 0.0250(7) 0.0010(6) 0.0016(6) 0.0044(6)
C1 0.0270(7) 0.0282(7) 0.0278(7) -0.0016(6) 0.0010(6) 0.0057(6)
C2 0.0282(8) 0.0347(8) 0.0370(8) 0.0048(7) 0.0062(6) -0.0008(6)
C3 0.0287(8) 0.0500(10) 0.0304(8) 0.0135(7) 0.0069(6) 0.0124(7)
C4 0.0295(8) 0.0306(8) 0.0494(10) 0.0081(7) 0.0020(7) -0.0051(7)
C5 0.0325(8) 0.0360(9) 0.0423(9) 0.0020(7) 0.0052(7) -0.0055(7)
C6 0.0347(8) 0.0477(10) 0.0342(8) -0.0045(7) 0.0101(7) 0.0016(7)
C7 0.0346(9) 0.0260(8) 0.0645(12) -0.0049(8) -0.0024(8) 0.0026(7)
C8 0.0420(9) 0.0482(10) 0.0279(8) 0.0022(7) 0.0049(7) -0.0009(8)
C9 0.0425(10) 0.0473(10) 0.0390(9) 0.0123(8) 0.0070(8) -0.0014(8)
C10 0.0273(8) 0.0580(11) 0.0448(10) 0.0246(9) 0.0063(7) 0.0053(8)
C11 0.0427(10) 0.0708(13) 0.0328(9) 0.0100(9) 0.0098(7) 0.0239(9)
C12 0.0385(9) 0.0373(9) 0.0564(11) 0.0065(8) 0.0086(8) -0.0080(8)
C13 0.0443(10) 0.0400(10) 0.0560(11) 0.0155(8) 0.0130(9) -0.0052(8)
C14 0.0377(9) 0.0487(10) 0.0400(9) -0.0022(8) 0.0065(7) -0.0027(8)
C15 0.0524(11) 0.0464(11) 0.0536(11) -0.0027(9) 0.0150(9) -0.0013(9)
C16 0.0358(9) 0.0452(11) 0.0727(14) 0.0223(10) 0.0031(9) -0.0088(8)
C17 0.0400(10) 0.0496(11) 0.0642(13) -0.0184(10) 0.0153(9) -0.0052(9)
C18 0.0411(11) 0.0230(9) 0.1000(18) -0.0026(10) -0.0063(11) -0.0007(8)
C19 0.0494(11) 0.0646(14) 0.0477(11) -0.0141(10) 0.0003(9) -0.0031(10)
C20 0.0373(10) 0.0306(10) 0.112(2) 0.0238(11) -0.0095(12) -0.0086(8)
C21 0.0593(12) 0.0559(12) 0.0404(10) -0.0022(9) -0.0012(9) -0.0027(10)
C22 0.0288(9) 0.0920(17) 0.0597(13) 0.0427(13) 0.0121(9) 0.0120(10)
C23 0.0591(14) 0.107(2) 0.0383(10) 0.0210(11) 0.0209(10) 0.0474(14)
C24 0.0359(11) 0.126(2) 0.0574(13) 0.0471(15) 0.0221(10) 0.0334(13)

loop_
_atom_type_symbol
_atom_type_scat_dispersion_real
_atom_type_scat_dispersion_imag
_atom_type_scat_Cromer_Mann_a1
_atom_type_scat_Cromer_Mann_b1
_atom_type_scat_Cromer_Mann_a2
_atom_type_scat_Cromer_Mann_b2
_atom_type_scat_Cromer_Mann_a3
_atom_type_scat_Cromer_Mann_b3
_atom_type_scat_Cromer_Mann_a4
_atom_type_scat_Cromer_Mann_b4
_atom_type_scat_Cromer_Mann_c
_atom_type_scat_source
C 0.0181 0.0091 2.3100 20.8439 1.0200 10.2075 1.5886 0.5687 0.8650 51.6512 0.2156 'International Tables Vol C 4.2.6.8 and 6.1.1.4'
H 0.0000 0.0000 0.4930 10.5109 0.3229 26.1257 0.1402 3.1424 0.0408 57.7998 0.0030 'International Tables Vol C 4.2.6.8 and 6.1.1.4'
N 0.0311 0.0180 12.2126 0.0057 3.1322 9.8933 2.0125 28.9975 1.1663 0.5826 -11.5290 'International Tables Vol C 4.2.6.8 and 6.1.1.4'
O 0.0492 0.0322 3.0485 13.2771 2.2868 5.7011 1.5463 0.3239 0.8670 32.9089 0.2508 'International Tables Vol C 4.2.6.8 and 6.1.1.4'

loop_
_geom_angle_atom_site_label_1
_geom_angle_site_symmetry_1
_geom_angle_atom_site_label_2
_geom_angle_site_symmetry_2
_geom_angle_atom_site_label_3
_geom_angle_site_symmetry_3
_geom_angle
_geom_angle_publ_flag
C2 . O2 . C8 . 118.16(13) yes
C29 . N3 . C27 . 115.78(12) yes
C29 . N3 . C25 . 121.94(12) yes
C27 . N3 . C25 . 120.54(12) yes
C29 . C30 . C28 . 122.61(14) yes
C29 . C30 . H301 . 116.8 no
C28 . C30 . H301 . 120.6 no
C30 . C29 . N3 . 115.98(13) yes
C30 . C29 . O1 . 124.38(14) yes
N3 . C29 . O1 . 119.63(13) yes
C30 . C28 . C26 . 121.92(14) yes
C30 . C28 . C1 . 118.28(14) yes
C26 . C28 . C1 . 119.78(13) yes
N3 . C27 . C2 . 116.87(14) yes
N3 . C27 . C5 . 122.06(14) yes
C2 . C27 . C5 . 121.01(15) yes
C28 . C26 . C4 . 120.93(14) yes
C28 . C26 . C7 . 120.39(16) yes
C4 . C26 . C7 . 118.68(16) yes
N3 . C25 . C1 . 119.98(13) yes
N3 . C25 . C3 . 119.79(14) yes
C1 . C25 . C3 . 120.11(14) yes
C28 . C1 . C25 . 121.15(14) yes
C28 . C1 . H11 . 120.2 no
C25 . C1 . H11 . 118.5 no
C27 . C2 . O2 . 115.53(14) yes
C27 . C2 . C9 . 119.16(16) yes
O2 . C2 . C9 . 125.31(15) yes
C25 . C3 . C10 . 121.80(16) yes
C25 . C3 . C11 . 118.15(17) yes
C10 . C3 . C11 . 119.67(17) yes
C26 . C4 . C16 . 120.66(18) yes
C26 . C4 . H41 . 118.9 no
C16 . C4 . H41 . 120.4 no
C27 . C5 . C12 . 119.78(17) yes
C27 . C5 . H51 . 119.8 no
C12 . C5 . H51 . 120.3 no
C8 . C6 . C14 . 122.48(16) yes
C8 . C6 . C21 . 118.90(17) yes
C14 . C6 . C21 . 118.61(18) yes
C26 . C7 . C18 . 120.6(2) yes
C26 . C7 . H71 . 119.2 no
C18 . C7 . H71 . 120.2 no
C6 . C8 . O2 . 108.00(14) yes
C6 . C8 . H81 . 109.7 no
O2 . C8 . H81 . 108.7 no
C6 . C8 . H82 . 109.9 no
O2 . C8 . H82 . 109.2 no
H81 . C8 . H82 . 111.2 no
C2 . C9 . C13 . 119.41(17) yes
C2 . C9 . H91 . 119.4 no
C13 . C9 . H91 . 121.1 no
C3 . C10 . C22 . 119.6(2) yes
C3 . C10 . H101 . 119.5 no
C22 . C10 . H101 . 120.8 no
C3 . C11 . C23 . 119.6(2) yes
C3 . C11 . H111 . 119.3 no
C23 . C11 . H111 . 121.2 no
C5 . C12 . C13 . 119.11(17) yes
C5 . C12 . H121 . 127.1 no
C13 . C12 . H121 . 113.5 no
C9 . C13 . C12 . 121.53(17) yes
C9 . C13 . H131 . 120.5 no
C12 . C13 . H131 . 118.0 no
C6 . C14 . C15 . 120.14(18) yes
C6 . C14 . H141 . 119.2 no
C15 . C14 . H141 . 120.7 no
C14 . C15 . C17 . 120.6(2) yes
C14 . C15 . H151 . 119.2 no
C17 . C15 . H151 . 120.2 no
C4 . C16 . C20 . 119.5(2) yes
C4 . C16 . H161 . 119.6 no
C20 . C16 . H161 . 120.9 no
C15 . C17 . C19 . 119.66(19) yes
C15 . C17 . H171 . 121.7 no
C19 . C17 . H171 . 118.6 no
C7 . C18 . C20 . 120.2(2) yes
C7 . C18 . H181 . 120.5 no
C20 . C18 . H181 . 119.3 no
C17 . C19 . C21 . 120.10(19) yes
C17 . C19 . H191 . 119.9 no
C21 . C19 . H191 . 120.0 no
C16 . C20 . C18 . 120.42(18) yes
C16 . C20 . H201 . 119.7 no
C18 . C20 . H201 . 119.9 no
C6 . C21 . C19 . 120.9(2) yes
C6 . C21 . H211 . 118.5 no
C19 . C21 . H211 . 120.6 no
C10 . C22 . C24 . 120.9(2) yes
C10 . C22 . H221 . 121.4 no
C24 . C22 . H221 . 117.7 no
C11 . C23 . C24 . 120.3(2) yes
C11 . C23 . H231 . 118.0 no
C24 . C23 . H231 . 121.6 no
C23 . C24 . C22 . 119.94(19) yes
C23 . C24 . H241 . 120.1 no
C22 . C24 . H241 . 119.9 no

loop_
_geom_bond_atom_site_label_1
_geom_bond_site_symmetry_1
_geom_bond_atom_site_label_2
_geom_bond_site_symmetry_2
_geom_bond_distance
_geom_bond_publ_flag
O1 . C29 . 1.2293(18) yes
O2 . C2 . 1.364(2) yes
O2 . C8 . 1.4331(19) yes
N3 . C29 . 1.4123(19) yes
N3 . C27 . 1.4454(19) yes
N3 . C25 . 1.3848(19) yes
C30 . C29 . 1.434(2) yes
C30 . C28 . 1.361(2) yes
C30 . H301 . 0.987 no
C28 . C26 . 1.482(2) yes
C28 . C1 . 1.428(2) yes
C27 . C2 . 1.394(2) yes
C27 . C5 . 1.380(2) yes
C26 . C4 . 1.398(2) yes
C26 . C7 . 1.397(2) yes
C25 . C1 . 1.359(2) yes
C25 . C3 . 1.488(2) yes
C1 . H11 . 0.969 no
C2 . C9 . 1.393(2) yes
C3 . C10 . 1.396(3) yes
C3 . C11 . 1.393(3) yes
C4 . C16 . 1.391(2) yes
C4 . H41 . 0.984 no
C5 . C12 . 1.394(2) yes
C5 . H51 . 0.999 no
C6 . C8 . 1.503(3) yes
C6 . C14 . 1.388(3) yes
C6 . C21 . 1.393(3) yes
C7 . C18 . 1.385(3) yes
C7 . H71 . 0.974 no
C8 . H81 . 1.019 no
C8 . H82 . 1.024 no
C9 . C13 . 1.383(3) yes
C9 . H91 . 0.968 no
C10 . C22 . 1.386(3) yes
C10 . H101 . 0.989 no
C11 . C23 . 1.400(3) yes
C11 . H111 . 0.979 no
C12 . C13 . 1.382(3) yes
C12 . H121 . 1.072 no
C13 . H131 . 0.979 no
C14 . C15 . 1.392(3) yes
C14 . H141 . 1.001 no
C15 . C17 . 1.376(3) yes
C15 . H151 . 0.965 no
C16 . C20 . 1.390(3) yes
C16 . H161 . 0.977 no
C17 . C19 . 1.379(3) yes
C17 . H171 . 0.953 no
C18 . C20 . 1.378(4) yes
C18 . H181 . 0.961 no
C19 . C21 . 1.382(3) yes
C19 . H191 . 0.970 no
C20 . H201 . 0.959 no
C21 . H211 . 0.976 no
C22 . C24 . 1.373(4) yes
C22 . H221 . 0.977 no
C23 . C24 . 1.380(4) yes
C23 . H231 . 0.946 no
C24 . H241 . 0.955 no

loop_
_geom_hbond_atom_site_label_D
_geom_hbond_site_symmetry_D
_geom_hbond_atom_site_label_H
_geom_hbond_site_symmetry_H
_geom_hbond_atom_site_label_A
_geom_hbond_site_symmetry_A
_geom_hbond_angle_DHA
_geom_hbond_distance_DH
_geom_hbond_distance_HA
_geom_hbond_distance_DA
_geom_hbond_publ_flag
C18 . H181 . O1 1_565 148 0.96 2.33 3.190(3) yes
C19 . H191 . O1 7_556 157 0.97 2.43 3.347(3) yes
